data_2200160
loop_
_publ_author_name
'Sun, Shih-Sheng'
'Zavalij, Peter Y.'
'Lees, Alistair J.'

_publ_section_title
;Acetonitriletricarbonyl(2,9-dimethyl-4,7-diphenyl-1,10-phenanthroline)rhenium(I)
 hexafluorophosphate
;
_journal_issue 3
_journal_name_full 'Acta Crystallographica Section E'
_journal_page_first m119
_journal_page_last m121
_journal_paper_doi 10.1107/S1600536801003440
_journal_volume 57
_journal_year 2001
_chemical_formula_iupac '[Re (C26 H20 N2) (C2 H3 N) (C O)3] (P F6)'
_chemical_formula_moiety 'C31 H23 N3 O3 Re 1+, F6 P1 1-'
_chemical_formula_structural '[((C6H5)2(CH3)2(C12H4N2))Re(CO)3(CH3CN)](PF6)'
_chemical_formula_sum 'C31 H23 F6 N3 O3 P Re'
_chemical_formula_weight 816.7
_chemical_name_systematic
;
2,9-dimethyl-4,7-diphenyl-1,10-phenanthroline
tricarbonyl acetonitrile rhenium hexafluorophosphate
;
_space_group_IT_number 14
_symmetry_cell_setting monoclinic
_symmetry_space_group_name_Hall '-P 2yn'
_symmetry_space_group_name_H-M 'P 1 21/n 1'
_cell_angle_alpha 90.00
_cell_angle_beta 103.8470(10)
_cell_angle_gamma 90.00
_cell_formula_units_Z 4
_cell_length_a 10.2648(5)
_cell_length_b 23.4667(11)
_cell_length_c 13.2040(6)
_cell_measurement_reflns_used 7718
_cell_measurement_temperature 293(2)
_cell_measurement_theta_max 54.646
_cell_measurement_theta_min 4.440
_cell_volume 3088.2(3)
_computing_cell_refinement 'SAINT (Bruker, 1999)'
_computing_data_collection 'SMART (Bruker, 1999)'
_computing_data_reduction SAINT
_computing_molecular_graphics 'ORTEP-3 (Farrugia, 1997)'
_computing_publication_material SHELXL97
_computing_structure_refinement 'SHELXL97 (Sheldrick, 1997)'
_computing_structure_solution 'SHELXS97 (Sheldrick, 1990)'
_diffrn_ambient_temperature 293(2)
_diffrn_measured_fraction_theta_full .995
_diffrn_measured_fraction_theta_max .995
_diffrn_measurement_device_type 'CCD Smart Apex'
_diffrn_measurement_method \w
_diffrn_radiation_monochromator graphite
_diffrn_radiation_source 'fine-focus sealed tube'
_diffrn_radiation_type MoK\a
_diffrn_radiation_wavelength .71073
_diffrn_reflns_av_R_equivalents .0469
_diffrn_reflns_av_sigmaI/netI .0577
_diffrn_reflns_limit_h_max 14
_diffrn_reflns_limit_h_min -13
_diffrn_reflns_limit_k_max 33
_diffrn_reflns_limit_k_min -25
_diffrn_reflns_limit_l_max 18
_diffrn_reflns_limit_l_min -11
_diffrn_reflns_number 26336
_diffrn_reflns_theta_full 30.55
_diffrn_reflns_theta_max 30.55
_diffrn_reflns_theta_min 1.74
_diffrn_standards_decay_% .04
_exptl_absorpt_coefficient_mu 4.060
_exptl_absorpt_correction_T_max .59
_exptl_absorpt_correction_T_min .46
_exptl_absorpt_correction_type '\y scan'
_exptl_absorpt_process_details '(SADABS; Sheldrick, 1996)'
_exptl_crystal_colour yellow
_exptl_crystal_density_diffrn 1.757
_exptl_crystal_density_method 'not measured'
_exptl_crystal_description prizm
_exptl_crystal_F_000 1592
_exptl_crystal_size_max .20
_exptl_crystal_size_mid .18
_exptl_crystal_size_min .13
_refine_diff_density_max 1.028
_refine_diff_density_min -.502
_refine_ls_extinction_method none
_refine_ls_goodness_of_fit_ref .933
_refine_ls_hydrogen_treatment mixed
_refine_ls_matrix_type full
_refine_ls_number_parameters 409
_refine_ls_number_reflns 9420
_refine_ls_number_restraints 0
_refine_ls_restrained_S_all .933
_refine_ls_R_factor_all .0745
_refine_ls_R_factor_gt .0419
_refine_ls_shift/su_max <0.001
_refine_ls_shift/su_mean <0.001
_refine_ls_structure_factor_coef Fsqd
_refine_ls_weighting_details 'calc w = 1/[\s^2^(Fo^2^)+(0.0464P)^2^] where P = (Fo^2^+2Fc^2^)/3'
_refine_ls_weighting_scheme calc
_refine_ls_wR_factor_ref .0998
_reflns_number_gt 6049
_reflns_number_total 9420
_reflns_threshold_expression >2sigma(I)
_cod_data_source_file cv6006.cif
_cod_data_source_block I
_cod_original_sg_symbol_H-M 'P 21/n'
_cod_database_code 2200160
_cod_database_fobs_code 2200160

loop_
_symmetry_equiv_pos_as_xyz
'x, y, z'
'-x+1/2, y+1/2, -z+1/2'
'-x, -y, -z'
'x-1/2, -y-1/2, z-1/2'

loop_
_atom_site_label
_atom_site_fract_x
_atom_site_fract_y
_atom_site_fract_z
_atom_site_U_iso_or_equiv
_atom_site_adp_type
_atom_site_calc_flag
_atom_site_refinement_flags
_atom_site_occupancy
_atom_site_disorder_assembly
_atom_site_disorder_group
_atom_site_type_symbol
Re1 .15826(2) .101610(10) .612690(10) .04285(7) Uani d . 1 . . Re
P1 .39210(15) .06783(7) .24644(10) .0628(4) Uani d . 1 . . P
F1 .3868(6) .0785(2) .3612(3) .156(2) Uani d . 1 . . F
F2 .3990(6) .0556(2) .1335(3) .163(2) Uani d . 1 . . F
F3 .5145(7) .1030(3) .2608(7) .233(4) Uani d . 1 . . F
F4 .2646(5) .0327(3) .2325(5) .209(3) Uani d . 1 . . F
F5 .4679(5) .0110(2) .2817(3) .1388(18) Uani d . 1 . . F
F6 .3117(7) .1231(3) .2162(4) .180(3) Uani d . 1 . . F
C1 .0113(5) .1011(2) .4918(4) .0605(13) Uani d . 1 . . C
O1 -.0826(4) .09915(18) .4241(3) .0863(14) Uani d . 1 . . O
C2 .0435(5) .0503(3) .6618(4) .0679(16) Uani d . 1 . . C
O2 -.0330(4) .0203(3) .6862(3) .118(2) Uani d . 1 . . O
C3 .0735(5) .1628(3) .6659(4) .0712(16) Uani d . 1 . . C
O3 .0143(4) .1977(2) .6969(4) .1159(18) Uani d . 1 . . O
N1 .2529(4) .03391(17) .5509(3) .0493(9) Uani d . 1 . . N
C4 .2920(5) -.0038(2) .5138(4) .0534(12) Uani d . 1 . . C
C5 .3409(6) -.0520(2) .4648(4) .0711(15) Uani d . 1 . . C
H5A .2903 -.0854 .4728 .107 Uiso calc R 1 . . H
H5B .4340 -.0582 .4972 .107 Uiso calc R 1 . . H
H5C .3307 -.0442 .3919 .107 Uiso calc R 1 . . H
C6 .1546(5) .1865(3) .3953(4) .085(2) Uani d . 1 . . C
H6A .1563 .2136 .3410 .128 Uiso calc R 1 . . H
H6B .0887 .1979 .4320 .128 Uiso calc R 1 . . H
H6C .1323 .1495 .3651 .128 Uiso calc R 1 . . H
C7 .2885(4) .1843(2) .4689(3) .0518(12) Uani d . 1 . . C
C8 .3957(5) .2117(2) .4416(3) .0551(12) Uani d . 1 . . C
H8 .3800 .2305 .3779 .066 Uiso calc R 1 . . H
C9 .5223(4) .2120(2) .5037(3) .0461(10) Uani d . 1 . . C
C10 .6350(4) .2394(2) .4704(3) .0488(11) Uani d . 1 . . C
C11 .6770(5) .2171(2) .3872(4) .0604(13) Uani d . 1 . . C
H11 .6309 .1867 .3495 .073 Uiso calc R 1 . . H
C12 .7890(6) .2401(3) .3596(5) .0727(15) Uani d . 1 . . C
H12 .8188 .2245 .3044 .087 Uiso calc R 1 . . H
C13 .8546(5) .2850(3) .4129(5) .0697(15) Uani d . 1 . . C
H13 .9282 .3006 .3933 .084 Uiso calc R 1 . . H
C14 .8130(6) .3076(3) .4954(4) .0764(16) Uani d . 1 . . C
H14 .8582 .3385 .5318 .092 Uiso calc R 1 . . H
C15 .7057(5) .2848(2) .5241(4) .0662(14) Uani d . 1 . . C
H15 .6791 .3000 .5810 .079 Uiso calc R 1 . . H
N2 .3056(3) .15518(16) .5589(3) .0419(8) Uani d . 1 . . N
C16 .4328(4) .15575(17) .6251(3) .0372(9) Uani d . 1 . . C
C17 .5410(4) .18393(18) .6013(3) .0412(9) Uani d . 1 . . C
C18 .6688(4) .1818(2) .6741(3) .0474(11) Uani d . 1 . . C
H18 .7419 .1999 .6580 .057 Uiso calc R 1 . . H
C19 .6850(4) .1541(2) .7653(3) .0466(10) Uani d . 1 . . C
H19 .7690 .1540 .8117 .056 Uiso calc R 1 . . H
C20 .5770(4) .12494(19) .7926(3) .0377(9) Uani d . 1 . . C
C21 .4498(4) .12524(18) .7222(3) .0360(8) Uani d . 1 . . C
N3 .3395(3) .09939(14) .7434(3) .0388(8) Uani d . 1 . . N
C22 .2369(5) .0478(3) .8665(4) .0731(17) Uani d . 1 . . C
H22A .1625 .0738 .8510 .110 Uiso calc R 1 . . H
H22B .2594 .0394 .9398 .110 Uiso calc R 1 . . H
H22C .2128 .0132 .8278 .110 Uiso calc R 1 . . H
C23 .3544(4) .0741(2) .8372(3) .0438(10) Uani d . 1 . . C
C24 .4770(4) .0734(2) .9088(3) .0451(10) Uani d . 1 . . C
H24 .4830 .0558 .9728 .054 Uiso calc R 1 . . H
C25 .5901(4) .09747(19) .8897(3) .0420(10) Uani d . 1 . . C
C26 .7172(4) .0964(2) .9719(3) .0488(11) Uani d . 1 . . C
C27 .7171(6) .1155(3) 1.0708(4) .0695(16) Uani d . 1 . . C
H27 .6383 .1296 1.0843 .083 Uiso calc R 1 . . H
C28 .8330(7) .1139(3) 1.1499(5) .093(2) Uani d . 1 . . C
H28 .8312 .1265 1.2164 .112 Uiso calc R 1 . . H
C29 .9501(6) .0940(3) 1.1311(5) .084(2) Uani d . 1 . . C
H29 1.0285 .0941 1.1839 .101 Uiso calc R 1 . . H
C30 .9512(5) .0740(3) 1.0337(5) .0729(16) Uani d . 1 . . C
H30 1.0305 .0599 1.0211 .088 Uiso calc R 1 . . H
C31 .8354(4) .0744(3) .9539(4) .0576(13) Uani d . 1 . . C
H31 .8368 .0601 .8886 .069 Uiso calc R 1 . . H

loop_
_atom_site_aniso_label
_atom_site_aniso_U_11
_atom_site_aniso_U_22
_atom_site_aniso_U_33
_atom_site_aniso_U_12
_atom_site_aniso_U_13
_atom_site_aniso_U_23
Re1 .03226(9) .05381(12) .04068(10) -.00301(8) .00519(6) .00153(8)
P1 .0658(9) .0751(11) .0457(7) .0005(8) .0099(6) .0000(7)
F1 .270(6) .138(4) .071(3) .074(4) .060(3) .001(3)
F2 .295(7) .146(5) .059(2) .019(4) .065(3) .000(3)
F3 .166(6) .255(9) .305(9) -.146(6) .106(6) -.105(6)
F4 .102(4) .265(8) .243(7) -.070(4) .011(4) .029(6)
F5 .194(5) .122(4) .098(3) .074(4) .030(3) .001(3)
F6 .266(7) .163(5) .122(4) .111(5) .066(4) .068(4)
C1 .048(3) .065(4) .063(3) -.011(2) .003(2) .011(3)
O1 .059(2) .110(4) .071(3) -.019(2) -.0224(19) .021(2)
C2 .045(3) .095(5) .056(3) -.022(3) -.004(2) .014(3)
O2 .070(3) .181(6) .091(3) -.069(3) -.002(2) .044(3)
C3 .041(3) .094(5) .075(4) .010(3) .009(2) -.015(3)
O3 .074(3) .137(5) .133(4) .035(3) .018(3) -.043(3)
N1 .053(2) .047(2) .046(2) .0042(19) .0080(17) -.0009(18)
C4 .051(3) .058(3) .045(3) .001(2) .001(2) .007(2)
C5 .081(4) .067(4) .063(3) .010(3) .013(3) -.012(3)
C6 .048(3) .117(6) .078(4) -.005(3) -.009(3) .045(4)
C7 .043(2) .061(3) .048(3) -.001(2) .0039(19) .010(2)
C8 .055(3) .065(3) .044(3) -.001(2) .009(2) .020(2)
C9 .047(2) .047(3) .046(2) -.003(2) .0143(19) .005(2)
C10 .050(3) .046(3) .051(3) -.003(2) .013(2) .007(2)
C11 .069(3) .053(3) .063(3) -.008(3) .023(3) .002(2)
C12 .081(4) .065(4) .084(4) -.002(3) .044(3) .005(3)
C13 .062(3) .063(4) .090(4) -.014(3) .031(3) .013(3)
C14 .091(4) .066(4) .075(4) -.032(3) .027(3) -.002(3)
C15 .076(4) .059(4) .071(3) -.016(3) .031(3) -.003(3)
N2 .0352(17) .045(2) .0429(19) .0007(15) .0050(14) .0039(16)
C16 .036(2) .036(2) .038(2) .0002(17) .0073(16) -.0023(17)
C17 .037(2) .043(3) .045(2) .0000(18) .0121(17) .0025(18)
C18 .038(2) .054(3) .051(3) -.006(2) .0129(18) .000(2)
C19 .036(2) .055(3) .046(2) -.0055(19) .0023(17) -.002(2)
C20 .034(2) .044(2) .035(2) .0004(17) .0065(16) -.0041(17)
C21 .0341(19) .040(2) .034(2) .0000(17) .0084(15) -.0029(17)
N3 .0348(17) .046(2) .0360(18) -.0047(15) .0092(13) .0001(15)
C22 .053(3) .115(5) .050(3) -.026(3) .009(2) .024(3)
C23 .041(2) .054(3) .037(2) -.004(2) .0107(17) .001(2)
C24 .047(2) .055(3) .032(2) .003(2) .0069(17) .0074(19)
C25 .037(2) .052(3) .036(2) .0039(19) .0078(16) .0001(19)
C26 .039(2) .060(3) .042(2) .004(2) .0010(18) .005(2)
C27 .067(3) .090(5) .048(3) .013(3) .006(2) -.009(3)
C28 .087(5) .129(6) .049(3) .016(4) -.013(3) -.021(3)
C29 .057(4) .105(6) .075(4) -.003(3) -.013(3) .002(4)
C30 .036(3) .096(5) .081(4) .004(3) .003(2) .015(3)
C31 .042(3) .080(4) .050(3) .008(2) .008(2) .004(3)

loop_
_atom_type_symbol
_atom_type_description
_atom_type_scat_dispersion_real
_atom_type_scat_dispersion_imag
_atom_type_scat_source
Re Re -1.0185 7.2310 'International Tables Vol C Tables 4.2.6.8 and 6.1.1.4'
P P .1023 .0942 'International Tables Vol C Tables 4.2.6.8 and 6.1.1.4'
F F .0171 .0103 'International Tables Vol C Tables 4.2.6.8 and 6.1.1.4'
N N .0061 .0033 'International Tables Vol C Tables 4.2.6.8 and 6.1.1.4'
O O .0106 .0060 'International Tables Vol C Tables 4.2.6.8 and 6.1.1.4'
C C .0033 .0016 'International Tables Vol C Tables 4.2.6.8 and 6.1.1.4'
H H .0000 .0000 'International Tables Vol C Tables 4.2.6.8 and 6.1.1.4'

loop_
_geom_angle_atom_site_label_1
_geom_angle_atom_site_label_2
_geom_angle_atom_site_label_3
_geom_angle
_geom_angle_publ_flag
C3 Re1 C2 88.7(3) ?
C3 Re1 C1 88.5(2) ?
C2 Re1 C1 81.5(2) ?
C3 Re1 N1 179.1(2) yes
C2 Re1 N1 92.0(2) ?
C1 Re1 N1 91.0(2) ?
C3 Re1 N2 95.6(2) ?
C2 Re1 N2 174.82(19) yes
C1 Re1 N2 101.47(17) ?
N1 Re1 N2 83.73(15) ?
C3 Re1 N3 95.91(18) ?
C2 Re1 N3 101.09(16) ?
C1 Re1 N3 174.91(18) yes
N1 Re1 N3 84.58(13) ?
N2 Re1 N3 75.66(12) yes
F3 P1 F4 178.8(5) yes
F3 P1 F2 89.6(4) ?
F4 P1 F2 91.1(4) ?
F3 P1 F6 87.1(5) ?
F4 P1 F6 91.9(4) ?
F2 P1 F6 93.0(3) ?
F3 P1 F1 90.7(4) ?
F4 P1 F1 88.6(4) ?
F2 P1 F1 178.4(3) yes
F6 P1 F1 88.6(3) ?
F3 P1 F5 95.3(4) ?
F4 P1 F5 85.7(4) ?
F2 P1 F5 89.7(3) ?
F6 P1 F5 176.5(3) yes
F1 P1 F5 88.7(2) ?
O1 C1 Re1 174.8(5) yes
O2 C2 Re1 175.5(5) yes
O3 C3 Re1 175.3(5) yes
C4 N1 Re1 173.8(4) yes
N1 C4 C5 179.2(5) yes
N2 C7 C8 121.2(4) ?
N2 C7 C6 120.1(4) ?
C8 C7 C6 118.7(4) ?
C9 C8 C7 123.1(4) ?
C8 C9 C17 116.6(4) ?
C8 C9 C10 121.7(4) ?
C17 C9 C10 121.7(4) ?
C11 C10 C15 118.4(4) ?
C11 C10 C9 119.2(4) ?
C15 C10 C9 122.2(4) ?
C10 C11 C12 119.7(5) ?
C13 C12 C11 120.3(5) ?
C12 C13 C14 120.2(5) ?
C15 C14 C13 119.9(5) ?
C14 C15 C10 121.4(5) ?
C7 N2 C16 117.2(4) ?
C7 N2 Re1 128.2(3) ?
C16 N2 Re1 114.6(3) ?
N2 C16 C17 122.9(4) ?
N2 C16 C21 116.8(3) ?
C17 C16 C21 120.3(3) ?
C16 C17 C9 118.9(4) ?
C16 C17 C18 119.0(4) ?
C9 C17 C18 122.0(4) ?
C19 C18 C17 121.1(4) ?
C18 C19 C20 121.6(4) ?
C21 C20 C25 118.1(4) ?
C21 C20 C19 119.1(4) ?
C25 C20 C19 122.7(4) ?
N3 C21 C20 122.9(4) ?
N3 C21 C16 118.1(3) ?
C20 C21 C16 118.9(4) ?
C23 N3 C21 117.7(3) ?
C23 N3 Re1 128.0(3) ?
C21 N3 Re1 114.3(2) ?
N3 C23 C24 121.2(4) ?
N3 C23 C22 120.1(4) ?
C24 C23 C22 118.7(4) ?
C25 C24 C23 122.9(4) ?
C24 C25 C20 117.1(4) ?
C24 C25 C26 119.6(4) ?
C20 C25 C26 123.2(4) ?
C27 C26 C31 118.7(4) ?
C27 C26 C25 119.1(4) ?
C31 C26 C25 122.1(4) ?
C26 C27 C28 120.7(5) ?
C29 C28 C27 120.5(6) ?
C28 C29 C30 119.5(5) ?
C29 C30 C31 120.8(5) ?
C30 C31 C26 119.9(5) ?

loop_
_geom_bond_atom_site_label_1
_geom_bond_atom_site_label_2
_geom_bond_site_symmetry_2
_geom_bond_distance
_geom_bond_publ_flag
Re1 C3 . 1.899(6) yes
Re1 C2 . 1.904(5) yes
Re1 C1 . 1.916(5) yes
Re1 N1 . 2.125(4) yes
Re1 N2 . 2.211(3) yes
Re1 N3 . 2.215(3) yes
P1 F1 . 1.549(4) yes
P1 F2 . 1.536(4) yes
P1 F3 . 1.477(5) yes
P1 F4 . 1.521(5) yes
P1 F5 . 1.558(4) yes
P1 F6 . 1.537(5) yes
C1 O1 . 1.148(6) yes
C2 O2 . 1.156(6) yes
C3 O3 . 1.152(6) yes
N1 C4 . 1.132(6) yes
C4 C5 . 1.450(7) yes
C6 C7 . 1.482(6) yes
C7 N2 . 1.345(5) yes
C7 C8 . 1.394(6) yes
C8 C9 . 1.360(6) yes
C9 C17 . 1.419(6) yes
C9 C10 . 1.480(6) yes
C10 C11 . 1.377(6) yes
C10 C15 . 1.384(7) yes
C11 C12 . 1.395(7) yes
C12 C13 . 1.355(8) yes
C13 C14 . 1.368(7) yes
C14 C15 . 1.358(7) yes
N2 C16 . 1.387(5) yes
C16 C17 . 1.392(5) yes
C16 C21 . 1.442(5) yes
C17 C18 . 1.429(6) yes
C18 C19 . 1.343(6) yes
C19 C20 . 1.420(6) yes
C20 C21 . 1.410(5) yes
C20 C25 . 1.412(6) yes
C21 N3 . 1.371(5) yes
N3 C23 . 1.348(5) yes
C22 C23 . 1.486(6) yes
C23 C24 . 1.382(5) yes
C24 C25 . 1.367(6) yes
C25 C26 . 1.484(6) yes
C26 C27 . 1.381(7) yes
C26 C31 . 1.390(6) yes
C27 C28 . 1.384(7) yes
C28 C29 . 1.366(9) yes
C29 C30 . 1.371(8) yes
C30 C31 . 1.387(6) yes

loop_
_geom_hbond_atom_site_label_D
_geom_hbond_atom_site_label_H
_geom_hbond_atom_site_label_A
_geom_hbond_site_symmetry_A
_geom_hbond_distance_DH
_geom_hbond_distance_HA
_geom_hbond_distance_DA
_geom_hbond_angle_DHA
C5 H5B F1 3_656 .960(6) 2.337(5) 3.226(8) 153.7(3)
C11 H11 F3 . .932(5) 2.447(8) 3.377(9) 176.2(4)
C24 H24 F2 1_556 .929(4) 2.474(5) 3.280(6) 145.1(3)

loop_
_geom_torsion_atom_site_label_1
_geom_torsion_atom_site_label_2
_geom_torsion_atom_site_label_3
_geom_torsion_atom_site_label_4
_geom_torsion
_geom_torsion_publ_flag
C24 C25 C26 C27 -51.4(7) yes
C8 C9 C10 C11 -65.9(6) yes
H6A C6 C7 N2 171 no
H6B C6 C7 N2 51 no
H6C C6 C7 N2 -69 no
H22A C22 C23 N3 -47 no
H22B C22 C23 N3 -167 no
H22C C22 C23 N3 72 no
